data_4101454
loop_
_publ_author_name
'Deng, Liang'
'Chan, Hoi-Shan'
'Xie, Zuowei'

_publ_section_title
;
 Synthesis, structure, and reactivity of 13-vertex carboranes and
 14-vertex metallacarboranes.
;
_journal_issue 15
_journal_name_full 'Journal of the American Chemical Society'
_journal_page_first 5219
_journal_page_last 5230
_journal_paper_doi 10.1021/ja0605772
_journal_volume 128
_journal_year 2006
_chemical_formula_sum 'C5 H11 B11 Br6'
_chemical_formula_weight 669.51
_chemical_name_systematic
; 
 ? 
;
_space_group_IT_number 61
_symmetry_cell_setting orthorhombic
_symmetry_space_group_name_Hall '-P 2ac 2ab'
_symmetry_space_group_name_H-M 'P b c a'
_atom_sites_solution_hydrogens geom
_atom_sites_solution_primary direct
_atom_sites_solution_secondary difmap
_audit_creation_method SHELXL-97
_cell_angle_alpha 90.00
_cell_angle_beta 90.00
_cell_angle_gamma 90.00
_cell_formula_units_Z 8
_cell_length_a 12.4353(19)
_cell_length_b 17.434(3)
_cell_length_c 17.516(3)
_cell_measurement_temperature 293(2)
_cell_volume 3797.3(10)
_computing_cell_refinement 'Bruker XSCANS'
_computing_data_collection 'Bruker XSCANS'
_computing_data_reduction 'Bruker SHELXTL'
_computing_molecular_graphics 'Bruker SHELXTL'
_computing_publication_material 'Bruker SHELXTL'
_computing_structure_refinement 'SHELXL-97 (Sheldrick, 1997)'
_computing_structure_solution 'SHELXS-97 (Sheldrick, 1990)'
_diffrn_ambient_temperature 293(2)
_diffrn_measured_fraction_theta_full 1.000
_diffrn_measured_fraction_theta_max 1.000
_diffrn_measurement_device_type 'Bruker P4'
_diffrn_measurement_method '\w scans'
_diffrn_radiation_monochromator graphite
_diffrn_radiation_source 'fine-focus sealed tube'
_diffrn_radiation_type MoK\a
_diffrn_radiation_wavelength 0.71073
_diffrn_reflns_av_R_equivalents 0.0816
_diffrn_reflns_av_sigmaI/netI 0.0564
_diffrn_reflns_limit_h_max 14
_diffrn_reflns_limit_h_min -14
_diffrn_reflns_limit_k_max 20
_diffrn_reflns_limit_k_min -20
_diffrn_reflns_limit_l_max 20
_diffrn_reflns_limit_l_min -16
_diffrn_reflns_number 19376
_diffrn_reflns_theta_full 25.00
_diffrn_reflns_theta_max 25.00
_diffrn_reflns_theta_min 2.32
_exptl_absorpt_coefficient_mu 12.670
_exptl_absorpt_correction_T_max 1.0000
_exptl_absorpt_correction_T_min 0.3639
_exptl_absorpt_correction_type sadabs
_exptl_crystal_colour colorless
_exptl_crystal_density_diffrn 2.342
_exptl_crystal_density_method 'not measured'
_exptl_crystal_description prism
_exptl_crystal_F_000 2448
_exptl_crystal_size_max 0.30
_exptl_crystal_size_mid 0.20
_exptl_crystal_size_min 0.10
_refine_diff_density_max 2.977
_refine_diff_density_min -0.771
_refine_diff_density_rms 0.221
_refine_ls_extinction_method none
_refine_ls_goodness_of_fit_ref 1.017
_refine_ls_hydrogen_treatment riding
_refine_ls_matrix_type full
_refine_ls_number_parameters 199
_refine_ls_number_reflns 3344
_refine_ls_number_restraints 7
_refine_ls_restrained_S_all 1.019
_refine_ls_R_factor_all 0.1172
_refine_ls_R_factor_gt 0.0624
_refine_ls_shift/su_max 0.009
_refine_ls_shift/su_mean 0.001
_refine_ls_structure_factor_coef Fsqd
_refine_ls_weighting_details 'calc w=1/[\s^2^(Fo^2^)+(0.1087P)^2^+30.2320P] where P=(Fo^2^+2Fc^2^)/3'
_refine_ls_weighting_scheme calc
_refine_ls_wR_factor_gt 0.1562
_refine_ls_wR_factor_ref 0.2050
_reflns_number_gt 1887
_reflns_number_total 3344
_reflns_threshold_expression >2sigma(I)
_cod_data_source_file ja0605772si20060125_040455.cif
_cod_data_source_block 11
_cod_original_sg_symbol_H-M Pbca
_cod_database_code 4101454

loop_
_symmetry_equiv_pos_as_xyz
'x, y, z'
'-x+1/2, -y, z+1/2'
'-x, y+1/2, -z+1/2'
'x+1/2, -y+1/2, -z'
'-x, -y, -z'
'x-1/2, y, -z-1/2'
'x, -y-1/2, z-1/2'
'-x-1/2, y-1/2, z'

loop_
_atom_site_label
_atom_site_type_symbol
_atom_site_fract_x
_atom_site_fract_y
_atom_site_fract_z
_atom_site_U_iso_or_equiv
_atom_site_adp_type
_atom_site_occupancy
_atom_site_symmetry_multiplicity
_atom_site_calc_flag
_atom_site_refinement_flags
Br8 Br -0.05512(10) 0.12223(9) 0.88073(8) 0.0513(4) Uani 1 1 d .
Br9 Br 0.12030(13) 0.30050(8) 0.85146(10) 0.0669(5) Uani 1 1 d .
Br10 Br 0.41443(11) 0.23292(8) 0.82623(8) 0.0508(4) Uani 1 1 d .
Br11 Br 0.41344(12) 0.01604(8) 0.82556(10) 0.0643(5) Uani 1 1 d .
Br12 Br 0.12268(12) -0.05363(8) 0.86276(9) 0.0607(5) Uani 1 1 d .
Br13 Br 0.17926(11) 0.12164(8) 0.73521(7) 0.0477(4) Uani 1 1 d .
B3 B 0.1353(12) 0.0747(8) 0.9972(8) 0.042(4) Uani 1 1 d .
H3 H 0.0533 0.0619 1.0170 0.051 Uiso 1 1 calc R
B4 B 0.1273(12) 0.1818(9) 0.9913(9) 0.047(4) Uani 1 1 d .
H4 H 0.0616 0.2118 1.0209 0.056 Uiso 1 1 calc R
B5 B 0.2692(15) 0.2165(9) 0.9749(8) 0.049(4) Uani 1 1 d .
H5 H 0.3057 0.2709 0.9935 0.059 Uiso 1 1 calc R
B6 B 0.3582(12) 0.1271(10) 0.9701(10) 0.054(4) Uani 1 1 d .
H6 H 0.4406 0.1379 0.9901 0.065 Uiso 1 1 calc R
B7 B 0.2772(13) 0.0332(10) 0.9769(9) 0.051(4) Uani 1 1 d .
H7 H 0.3076 -0.0235 0.9940 0.061 Uiso 1 1 calc R
B8 B 0.0962(10) 0.1241(7) 0.9097(7) 0.030(3) Uani 1 1 d .
B9 B 0.1759(11) 0.2067(7) 0.8985(8) 0.034(3) Uani 1 1 d .
B10 B 0.3110(9) 0.1762(7) 0.8868(7) 0.028(3) Uani 1 1 d .
B11 B 0.3126(10) 0.0748(8) 0.8880(9) 0.039(3) Uani 1 1 d .
B12 B 0.1790(10) 0.0430(8) 0.9018(8) 0.034(3) Uani 1 1 d .
B13 B 0.2028(10) 0.1241(7) 0.8429(8) 0.030(3) Uani 1 1 d .
C1 C 0.2251(19) 0.1637(10) 1.0480(8) 0.096(7) Uani 1 1 d D
C2 C 0.2666(19) 0.0879(10) 1.0448(9) 0.104(7) Uani 1 1 d D
C11 C 0.287(3) 0.0687(14) 1.1231(10) 0.216(19) Uani 1 1 d D
H11A H 0.2394 0.0268 1.1373 0.259 Uiso 1 1 calc R
H11B H 0.3600 0.0504 1.1276 0.259 Uiso 1 1 calc R
C12 C 0.272(2) 0.1286(13) 1.1749(12) 0.135(11) Uani 1 1 d D
H12A H 0.3395 0.1450 1.1972 0.163 Uiso 1 1 calc R
H12B H 0.2224 0.1144 1.2153 0.163 Uiso 1 1 calc R
C13 C 0.228(3) 0.1855(16) 1.1267(9) 0.24(2) Uani 1 1 d D
H13A H 0.2700 0.2320 1.1318 0.290 Uiso 1 1 calc R
H13B H 0.1553 0.1969 1.1435 0.290 Uiso 1 1 calc R

loop_
_atom_site_aniso_label
_atom_site_aniso_U_11
_atom_site_aniso_U_22
_atom_site_aniso_U_33
_atom_site_aniso_U_23
_atom_site_aniso_U_13
_atom_site_aniso_U_12
Br8 0.0263(6) 0.0667(10) 0.0608(9) 0.0033(7) -0.0041(6) -0.0015(6)
Br9 0.0602(10) 0.0372(8) 0.1033(13) 0.0191(8) 0.0056(9) 0.0112(7)
Br10 0.0431(8) 0.0449(8) 0.0644(9) 0.0018(7) 0.0145(7) -0.0124(6)
Br11 0.0450(9) 0.0458(9) 0.1022(12) 0.0005(8) 0.0307(8) 0.0107(7)
Br12 0.0596(10) 0.0378(8) 0.0847(11) -0.0199(7) 0.0245(8) -0.0159(7)
Br13 0.0495(8) 0.0619(9) 0.0316(6) -0.0018(6) 0.0013(5) -0.0056(7)
B3 0.042(9) 0.048(9) 0.037(8) 0.000(7) 0.017(7) 0.003(7)
B4 0.036(8) 0.057(10) 0.048(9) -0.015(8) 0.010(7) 0.002(8)
B5 0.075(12) 0.040(9) 0.031(8) -0.014(7) 0.009(8) -0.019(8)
B6 0.030(8) 0.065(10) 0.066(11) 0.020(9) -0.008(7) -0.010(8)
B7 0.046(9) 0.060(11) 0.048(9) 0.003(8) -0.004(8) 0.027(9)
B8 0.030(6) 0.027(6) 0.033(7) -0.001(6) 0.005(5) -0.009(6)
B9 0.030(7) 0.028(7) 0.044(8) -0.006(6) 0.004(6) -0.012(6)
B10 0.021(6) 0.029(7) 0.034(7) -0.002(5) 0.000(5) 0.003(5)
B11 0.017(6) 0.043(8) 0.056(9) -0.001(7) 0.002(6) -0.003(6)
B12 0.025(7) 0.034(7) 0.044(8) -0.001(6) 0.004(6) 0.000(6)
B13 0.025(6) 0.024(6) 0.042(7) -0.002(6) 0.005(5) 0.000(6)
C1 0.17(2) 0.080(13) 0.035(9) -0.013(9) -0.017(11) 0.046(14)
C2 0.17(2) 0.102(15) 0.042(10) 0.006(10) -0.032(12) 0.010(15)
C11 0.39(5) 0.17(3) 0.091(18) 0.09(2) -0.11(3) -0.03(3)
C12 0.20(3) 0.17(3) 0.043(11) -0.018(14) -0.030(14) 0.01(2)
C13 0.53(7) 0.16(3) 0.038(12) -0.039(15) -0.07(2) 0.11(4)

loop_
_atom_type_symbol
_atom_type_description
_atom_type_scat_dispersion_real
_atom_type_scat_dispersion_imag
_atom_type_scat_source
C C 0.0033 0.0016 'International Tables Vol C Tables 4.2.6.8 and 6.1.1.4'
H H 0.0000 0.0000 'International Tables Vol C Tables 4.2.6.8 and 6.1.1.4'
B B 0.0013 0.0007 'International Tables Vol C Tables 4.2.6.8 and 6.1.1.4'
Br Br -0.2901 2.4595 'International Tables Vol C Tables 4.2.6.8 and 6.1.1.4'

loop_
_geom_angle_atom_site_label_1
_geom_angle_atom_site_label_2
_geom_angle_atom_site_label_3
_geom_angle
C2 B3 B12 100.7(10)
C2 B3 B4 87.0(10)
B12 B3 B4 105.4(9)
C2 B3 B7 47.6(8)
B12 B3 B7 56.9(7)
B4 B3 B7 114.2(11)
C1 B4 B9 110.8(12)
C1 B4 B8 123.3(11)
B9 B4 B8 58.9(7)
C1 B4 B5 56.5(10)
B9 B4 B5 57.9(8)
B8 B4 B5 105.1(9)
C1 B4 B3 74.3(10)
B9 B4 B3 105.9(9)
B8 B4 B3 59.7(8)
B5 B4 B3 106.2(11)
C1 B5 B9 108.0(12)
C1 B5 B10 123.1(11)
B9 B5 B10 59.9(7)
C1 B5 B4 53.1(10)
B9 B5 B4 58.2(8)
B10 B5 B4 106.2(10)
C1 B5 B6 77.0(10)
B9 B5 B6 105.4(10)
B10 B5 B6 58.0(8)
B4 B5 B6 106.6(10)
B11 B6 B10 59.1(8)
B11 B6 C2 100.6(11)
B10 B6 C2 123.2(11)
B11 B6 B7 56.8(8)
B10 B6 B7 106.6(10)
C2 B6 B7 47.6(8)
B11 B6 B5 105.5(10)
B10 B6 B5 57.1(7)
C2 B6 B5 85.1(10)
B7 B6 B5 112.8(10)
C2 B7 B11 116.6(14)
C2 B7 B12 116.8(12)
B11 B7 B12 59.2(8)
C2 B7 B6 64.1(12)
B11 B7 B6 57.8(9)
B12 B7 B6 103.2(10)
C2 B7 B3 63.1(11)
B11 B7 B3 103.5(10)
B12 B7 B3 58.8(7)
B6 B7 B3 99.7(10)
B13 B8 B12 60.5(7)
B13 B8 B9 60.2(7)
B12 B8 B9 108.7(9)
B13 B8 B4 111.5(9)
B12 B8 B4 112.9(10)
B9 B8 B4 60.4(8)
B13 B8 Br8 123.5(8)
B12 B8 Br8 122.2(8)
B9 B8 Br8 121.9(9)
B4 B8 Br8 115.2(8)
B8 B9 B13 60.1(7)
B8 B9 B10 107.6(9)
B13 B9 B10 60.9(7)
B8 B9 B5 111.3(10)
B13 B9 B5 111.7(10)
B10 B9 B5 59.9(8)
B8 B9 B4 60.7(8)
B13 B9 B4 111.6(9)
B10 B9 B4 110.7(10)
B5 B9 B4 63.9(9)
B8 B9 Br9 122.1(9)
B13 B9 Br9 120.9(9)
B10 B9 Br9 122.3(8)
B5 B9 Br9 117.8(8)
B4 B9 Br9 117.8(9)
B11 B10 B9 107.9(9)
B11 B10 B5 112.9(10)
B9 B10 B5 60.2(8)
B11 B10 B13 60.5(7)
B9 B10 B13 59.4(7)
B5 B10 B13 110.6(9)
B11 B10 B6 60.6(9)
B9 B10 B6 111.0(10)
B5 B10 B6 64.9(9)
B13 B10 B6 110.6(9)
B11 B10 Br10 120.6(8)
B9 B10 Br10 122.7(8)
B5 B10 Br10 118.0(8)
B13 B10 Br10 121.4(8)
B6 B10 Br10 118.2(8)
B12 B11 B10 107.8(10)
B12 B11 B7 61.2(8)
B10 B11 B7 114.6(11)
B12 B11 B13 59.7(7)
B10 B11 B13 60.5(7)
B7 B11 B13 113.1(9)
B12 B11 B6 110.3(10)
B10 B11 B6 60.3(8)
B7 B11 B6 65.3(9)
B13 B11 B6 110.4(10)
B12 B11 Br11 121.0(9)
B10 B11 Br11 121.7(9)
B7 B11 Br11 115.8(9)
B13 B11 Br11 119.6(9)
B6 B11 Br11 120.8(9)
B8 B12 B11 108.0(10)
B8 B12 B13 60.1(7)
B11 B12 B13 60.9(8)
B8 B12 B7 114.6(10)
B11 B12 B7 59.6(8)
B13 B12 B7 112.8(10)
B8 B12 B3 60.9(7)
B11 B12 B3 107.9(10)
B13 B12 B3 109.6(9)
B7 B12 B3 64.3(8)
B8 B12 Br12 120.9(8)
B11 B12 Br12 124.1(9)
B13 B12 Br12 123.0(9)
B7 B12 Br12 114.7(9)
B3 B12 Br12 118.2(8)
B8 B13 B9 59.6(7)
B8 B13 B12 59.4(7)
B9 B13 B12 107.3(9)
B8 B13 B10 106.2(9)
B9 B13 B10 59.7(7)
B12 B13 B10 106.2(9)
B8 B13 B11 106.2(9)
B9 B13 B11 106.9(10)
B12 B13 B11 59.4(7)
B10 B13 B11 59.0(7)
B8 B13 Br13 122.6(8)
B9 B13 Br13 122.2(8)
B12 B13 Br13 122.0(8)
B10 B13 Br13 123.2(8)
B11 B13 Br13 122.6(8)
C2 C1 C13 106.0(15)
C2 C1 B4 115.8(15)
C13 C1 B4 124(2)
C2 C1 B5 111.3(15)
C13 C1 B5 126(2)
B4 C1 B5 70.4(10)
C1 C2 C11 104.1(15)
C1 C2 B7 129.9(13)
C11 C2 B7 125.6(17)
C1 C2 B3 79.1(14)
C11 C2 B3 124(2)
B7 C2 B3 69.3(11)
C1 C2 B6 84.8(14)
C11 C2 B6 131(2)
B7 C2 B6 68.3(12)
B3 C2 B6 105.5(10)
C12 C11 C2 115.1(18)
C11 C12 C13 100.8(18)
C12 C13 C1 113.5(18)

loop_
_geom_bond_atom_site_label_1
_geom_bond_atom_site_label_2
_geom_bond_distance
Br8 B8 1.949(13)
Br9 B9 1.958(14)
Br10 B10 1.938(13)
Br11 B11 1.954(14)
Br12 B12 1.948(13)
Br13 B13 1.910(13)
B3 C2 1.85(3)
B3 B12 1.842(19)
B3 B4 1.87(2)
B3 B7 1.94(2)
B4 C1 1.60(2)
B4 B9 1.79(2)
B4 B8 1.790(19)
B4 B5 1.89(2)
B5 C1 1.67(2)
B5 B9 1.78(2)
B5 B10 1.774(18)
B5 B6 1.91(2)
B6 B11 1.79(2)
B6 B10 1.79(2)
B6 C2 1.86(3)
B6 B7 1.93(2)
B7 C2 1.53(2)
B7 B11 1.77(2)
B7 B12 1.80(2)
B8 B13 1.767(17)
B8 B12 1.755(18)
B8 B9 1.758(17)
B9 B13 1.769(17)
B9 B10 1.774(18)
B10 B11 1.768(19)
B10 B13 1.796(17)
B11 B12 1.768(18)
B11 B13 1.796(18)
B12 B13 1.775(18)
C1 C2 1.420(10)
C1 C13 1.431(16)
C2 C11 1.433(16)
C11 C12 1.395(18)
C12 C13 1.413(17)
